data_7247005
loop_
_publ_author_name
'Arteaga, Ana'
'Lulich, Alice'
'Nyman, May'
'Surbella, Robert G.'

_publ_section_title
;
 Designing scintillating coordination polymers using a dual-ligand
 synthetic approach
;
_journal_issue 32
_journal_name_full CrystEngComm
_journal_page_first 4496
_journal_page_last 4502
_journal_paper_doi 10.1039/D3CE00358B
_journal_volume 25
_journal_year 2023
_chemical_formula_moiety Eu(C15H11N3)(C12H7O4)1.5(H2O)
_chemical_formula_sum 'C33 H20 Eu N3 O7'
_chemical_formula_weight 722.48
_space_group_crystal_system triclinic
_space_group_IT_number 2
_space_group_name_Hall '-P 1'
_space_group_name_H-M_alt 'P -1'
_atom_sites_solution_hydrogens geom
_audit_creation_method SHELXL-2018/3
_audit_update_record
;
2023-04-13 deposited with the CCDC.	2023-07-04 downloaded from the CCDC.
;
_cell_angle_alpha 83.0660(10)
_cell_angle_beta 81.1230(10)
_cell_angle_gamma 83.4390(10)
_cell_formula_units_Z 2
_cell_length_a 8.9340(4)
_cell_length_b 11.4151(5)
_cell_length_c 13.6980(6)
_cell_measurement_reflns_used 9413
_cell_measurement_temperature 100(2)
_cell_measurement_theta_max 66.514
_cell_measurement_theta_min 6.054
_cell_volume 1363.60(10)
_computing_cell_refinement 'APEX 4, Bruker Nano'
_computing_data_collection 'APEX 4, Bruker Nano'
_computing_data_reduction 'APEX 4, Bruker Nano'
_computing_molecular_graphics 'Crystal Maker X'
_computing_structure_refinement 'SHELXL-2018/3 (Sheldrick, 2018)'
_computing_structure_solution 'SHELXT 2018/2 (Sheldrick, 2018)'
_diffrn_ambient_temperature 100(2)
_diffrn_measured_fraction_theta_full 0.999
_diffrn_measured_fraction_theta_max 0.998
_diffrn_measurement_device_type 'Bruker D8 Venture'
_diffrn_radiation_probe x-ray
_diffrn_radiation_type MoK\a
_diffrn_radiation_wavelength 0.71073
_diffrn_reflns_av_R_equivalents 0.0251
_diffrn_reflns_av_unetI/netI 0.0147
_diffrn_reflns_Laue_measured_fraction_full 0.999
_diffrn_reflns_Laue_measured_fraction_max 0.998
_diffrn_reflns_limit_h_max 13
_diffrn_reflns_limit_h_min -13
_diffrn_reflns_limit_k_max 17
_diffrn_reflns_limit_k_min -17
_diffrn_reflns_limit_l_max 21
_diffrn_reflns_limit_l_min -21
_diffrn_reflns_number 80387
_diffrn_reflns_point_group_measured_fraction_full 0.999
_diffrn_reflns_point_group_measured_fraction_max 0.998
_diffrn_reflns_theta_full 25.242
_diffrn_reflns_theta_max 33.286
_diffrn_reflns_theta_min 2.922
_diffrn_source 'Sealed X-ray tube'
_diffrn_source_type 'Bruker D8 Venture'
_exptl_absorpt_coefficient_mu 2.358
_exptl_absorpt_correction_T_max 0.7466
_exptl_absorpt_correction_T_min 0.6656
_exptl_absorpt_correction_type empirical
_exptl_absorpt_process_details 'SADABS, Sheldrick'
_exptl_crystal_colour 'Clear colorless with faint green hue'
_exptl_crystal_density_diffrn 1.760
_exptl_crystal_description Rhombohedron
_exptl_crystal_F_000 716
_exptl_crystal_size_max 0.500
_exptl_crystal_size_mid 0.500
_exptl_crystal_size_min 0.500
_refine_diff_density_max 2.583
_refine_diff_density_min -0.892
_refine_diff_density_rms 0.108
_refine_ls_extinction_method none
_refine_ls_goodness_of_fit_ref 1.077
_refine_ls_hydrogen_treatment constr
_refine_ls_matrix_type full
_refine_ls_number_parameters 401
_refine_ls_number_reflns 10487
_refine_ls_number_restraints 0
_refine_ls_restrained_S_all 1.077
_refine_ls_R_factor_all 0.0286
_refine_ls_R_factor_gt 0.0254
_refine_ls_shift/su_max 0.005
_refine_ls_shift/su_mean 0.000
_refine_ls_structure_factor_coef Fsqd
_refine_ls_weighting_details 'w=1/[\s^2^(Fo^2^)+(0.0272P)^2^+2.0032P] where P=(Fo^2^+2Fc^2^)/3'
_refine_ls_weighting_scheme calc
_refine_ls_wR_factor_gt 0.0608
_refine_ls_wR_factor_ref 0.0626
_reflns_Friedel_coverage 0.000
_reflns_number_gt 9846
_reflns_number_total 10487
_reflns_threshold_expression 'I > 2\s(I)'
_cod_data_source_file d3ce00358b2.cif
_cod_data_source_block Compound_1
_cod_depositor_comments
;
The following automatic conversions were performed:

data item '_exptl_absorpt_correction_type' value 'Empirical' was
changed to 'empirical' in accordance with the
/home/data/users/saulius/crontab/automatic-downloads/rss-feeds/RSC/lib/dictionaries/cif_core.dic
dictionary named 'cif_core.dic' version 2.4.2 last updated on
2011-04-26.

Automatic conversion script
Id: cif_fix_values 8170 2020-07-09 18:12:32Z antanas 

 Adding full bibliography for 7247005--7247007.cif.
;
_cod_database_code 7247005
_shelx_shelxl_version_number 2018/3
_shelx_space_group_comment
;
The symmetry employed for this shelxl refinement is uniquely defined
by the following loop, which should always be used as a source of
symmetry information in preference to the above space-group names.
They are only intended as comments.
;
_shelx_estimated_absorpt_t_min 0.385
_shelx_estimated_absorpt_t_max 0.385

loop_
_space_group_symop_operation_xyz
'x, y, z'
'-x, -y, -z'

loop_
_atom_site_label
_atom_site_type_symbol
_atom_site_fract_x
_atom_site_fract_y
_atom_site_fract_z
_atom_site_U_iso_or_equiv
_atom_site_adp_type
_atom_site_occupancy
_atom_site_site_symmetry_order
_atom_site_calc_flag
_atom_site_refinement_flags_posn
_atom_site_refinement_flags_adp
_atom_site_refinement_flags_occupancy
_atom_site_disorder_assembly
_atom_site_disorder_group
C1 C 0.9214(3) 0.5317(2) 0.86287(19) 0.0342(5) Uani 1 1 d . . . . .
H1 H 0.881385 0.595388 0.900909 0.041 Uiso 1 1 calc R U . . .
C2 C 1.0708(3) 0.4853(2) 0.8672(2) 0.0358(5) Uani 1 1 d . . . . .
H2 H 1.131300 0.515967 0.907595 0.043 Uiso 1 1 calc R U . . .
C3 C 1.1293(3) 0.3937(2) 0.8115(2) 0.0351(5) Uani 1 1 d . . . . .
H3 H 1.231425 0.360090 0.812617 0.042 Uiso 1 1 calc R U . . .
C4 C 1.0374(2) 0.3512(2) 0.75385(19) 0.0307(4) Uani 1 1 d . . . . .
H4 H 1.076050 0.288480 0.714428 0.037 Uiso 1 1 calc R U . . .
C5 C 0.8872(2) 0.40142(17) 0.75424(15) 0.0219(3) Uani 1 1 d . . . . .
C6 C 0.7822(2) 0.35747(16) 0.69640(14) 0.0211(3) Uani 1 1 d . . . . .
C7 C 0.8161(3) 0.2478(2) 0.6586(2) 0.0334(5) Uani 1 1 d . . . . .
H5 H 0.910843 0.202661 0.665241 0.040 Uiso 1 1 calc R U . . .
C8 C 0.7108(3) 0.2056(2) 0.6116(2) 0.0413(6) Uani 1 1 d . . . . .
H6 H 0.730284 0.130025 0.587200 0.050 Uiso 1 1 calc R U . . .
C9 C 0.5764(3) 0.2753(2) 0.6006(2) 0.0376(5) Uani 1 1 d . . . . .
H7 H 0.502223 0.248276 0.568159 0.045 Uiso 1 1 calc R U . . .
C10 C 0.5502(2) 0.38575(18) 0.63741(14) 0.0225(3) Uani 1 1 d . . . . .
C11 C 0.4098(2) 0.46496(18) 0.62360(14) 0.0223(3) Uani 1 1 d . . . . .
C12 C 0.3155(3) 0.4421(2) 0.55766(16) 0.0308(4) Uani 1 1 d . . . . .
H8 H 0.339791 0.375118 0.521131 0.037 Uiso 1 1 calc R U . . .
C13 C 0.1859(3) 0.5180(3) 0.54599(19) 0.0389(6) Uani 1 1 d . . . . .
H9 H 0.119636 0.503450 0.501747 0.047 Uiso 1 1 calc R U . . .
C14 C 0.1542(3) 0.6146(3) 0.5991(2) 0.0412(6) Uani 1 1 d . . . . .
H10 H 0.065352 0.667608 0.592787 0.049 Uiso 1 1 calc R U . . .
C15 C 0.2544(3) 0.6330(2) 0.66215(18) 0.0338(5) Uani 1 1 d . . . . .
H11 H 0.232756 0.700688 0.697979 0.041 Uiso 1 1 calc R U . . .
C16 C 0.3131(2) 0.77456(18) 0.85700(16) 0.0248(4) Uani 1 1 d . . . . .
C17 C 0.2042(2) 0.87247(18) 0.89950(16) 0.0264(4) Uani 1 1 d . . . . .
C18 C 0.0903(3) 0.84782(19) 0.97521(18) 0.0307(4) Uani 1 1 d . . . . .
H12 H 0.077624 0.767574 0.999762 0.037 Uiso 1 1 calc R U . . .
C19 C -0.0107(3) 0.94039(18) 1.01841(17) 0.0278(4) Uani 1 1 d . . . . .
C20 C -0.1302(3) 0.9170(2) 1.0962(2) 0.0346(5) Uani 1 1 d . . . . .
H13 H -0.145925 0.837119 1.120491 0.041 Uiso 1 1 calc R U . . .
C21 C 0.2243(3) 0.9926(2) 0.86255(18) 0.0316(4) Uani 1 1 d . . . . .
H14 H 0.302748 1.010176 0.809320 0.038 Uiso 1 1 calc R U . . .
C22 C 0.5543(2) 0.64587(15) 1.04216(13) 0.0172(3) Uani 1 1 d . . . . .
C23 C 0.5241(2) 0.77780(15) 1.04217(13) 0.0207(3) Uani 1 1 d . . . . .
C24 C 0.5859(2) 0.85180(16) 0.96338(14) 0.0224(3) Uani 1 1 d . . . . .
H15 H 0.653107 0.819308 0.910501 0.027 Uiso 1 1 calc R U . . .
C25 C 0.5504(2) 0.97589(16) 0.96037(14) 0.0222(3) Uani 1 1 d . . . . .
C26 C 0.6104(3) 1.05419(18) 0.87911(16) 0.0332(5) Uani 1 1 d . . . . .
H16 H 0.677295 1.023336 0.825339 0.040 Uiso 1 1 calc R U . . .
C27 C 0.4275(3) 0.82597(17) 1.12235(16) 0.0327(5) Uani 1 1 d . . . . .
H17 H 0.388361 0.774598 1.177924 0.039 Uiso 1 1 calc R U . . .
C28 C 0.7509(3) 0.76245(17) 0.67470(17) 0.0274(4) Uani 1 1 d . . . . .
C29 C 0.8522(3) 0.85387(19) 0.6201(2) 0.0341(5) Uani 1 1 d . . . . .
C30 C 0.8504(3) 0.8923(2) 0.52363(19) 0.0332(5) Uani 1 1 d . . . . .
H30 H 0.782768 0.861869 0.488065 0.040 Uiso 1 1 calc R U . . .
C31 C 0.9500(3) 0.9798(2) 0.47244(18) 0.0314(4) Uani 1 1 d . . . . .
C32 C 0.9462(3) 1.0196(2) 0.37203(19) 0.0354(5) Uani 1 1 d . . . . .
H32 H 0.876756 0.991103 0.336657 0.042 Uiso 1 1 calc R U . . .
C33 C 0.9561(3) 0.8997(2) 0.6750(2) 0.0364(5) Uani 1 1 d . . . . .
H33 H 0.956437 0.873654 0.743496 0.044 Uiso 1 1 calc R U . . .
N1 N 0.8301(2) 0.49142(16) 0.80776(14) 0.0256(3) Uani 1 1 d . . . . .
N2 N 0.65113(18) 0.42549(13) 0.68595(11) 0.0179(3) Uani 1 1 d . . . . .
N3 N 0.3805(2) 0.56038(16) 0.67530(13) 0.0236(3) Uani 1 1 d . . . . .
O1 O 0.30622(19) 0.66858(14) 0.89372(13) 0.0310(3) Uani 1 1 d . . . . .
O2 O 0.4139(2) 0.80066(14) 0.78388(13) 0.0327(3) Uani 1 1 d . . . . .
O3 O 0.60873(17) 0.60530(12) 0.96125(10) 0.0224(3) Uani 1 1 d . . . . .
O4 O 0.47375(18) 0.41693(12) 0.87608(10) 0.0227(3) Uani 1 1 d . . . . .
O5 O 0.7521(2) 0.74346(15) 0.76666(13) 0.0330(3) Uani 1 1 d . . . . .
O6 O 0.6714(2) 0.70680(16) 0.63080(13) 0.0375(4) Uani 1 1 d . . . . .
Eu1 Eu 0.55789(2) 0.59935(2) 0.79994(2) 0.01539(3) Uani 1 1 d . . . . .
OW1B O 0.561(2) 0.0782(17) 0.4113(14) 0.097(2) Uani 0.280(11) 1 d . . P A 1
OW1A O 0.5448(7) 0.0135(7) 0.3817(5) 0.097(2) Uani 0.720(11) 1 d . . P A 2

loop_
_atom_site_aniso_label
_atom_site_aniso_U_11
_atom_site_aniso_U_22
_atom_site_aniso_U_33
_atom_site_aniso_U_23
_atom_site_aniso_U_13
_atom_site_aniso_U_12
C1 0.0273(10) 0.0422(12) 0.0360(11) -0.0117(10) -0.0070(9) -0.0048(9)
C2 0.0267(10) 0.0464(13) 0.0361(12) 0.0019(10) -0.0098(9) -0.0110(9)
C3 0.0199(9) 0.0404(12) 0.0419(13) 0.0093(10) -0.0061(8) -0.0028(8)
C4 0.0213(9) 0.0299(10) 0.0376(11) 0.0002(8) -0.0021(8) 0.0045(7)
C5 0.0181(7) 0.0213(8) 0.0240(8) 0.0014(6) -0.0002(6) 0.0006(6)
C6 0.0213(8) 0.0189(7) 0.0209(8) -0.0030(6) 0.0014(6) 0.0020(6)
C7 0.0307(10) 0.0256(9) 0.0424(12) -0.0132(9) -0.0003(9) 0.0080(8)
C8 0.0412(13) 0.0302(11) 0.0549(16) -0.0259(11) -0.0034(11) 0.0040(10)
C9 0.0364(12) 0.0337(11) 0.0475(14) -0.0244(10) -0.0062(10) -0.0017(9)
C10 0.0226(8) 0.0237(8) 0.0208(8) -0.0072(6) 0.0009(6) -0.0017(6)
C11 0.0199(8) 0.0288(9) 0.0183(7) -0.0037(6) -0.0011(6) -0.0037(7)
C12 0.0262(9) 0.0443(12) 0.0238(9) -0.0083(8) -0.0027(7) -0.0079(9)
C13 0.0262(10) 0.0629(17) 0.0292(11) -0.0022(11) -0.0090(8) -0.0070(10)
C14 0.0274(11) 0.0559(16) 0.0381(13) -0.0006(11) -0.0109(9) 0.0092(10)
C15 0.0303(10) 0.0371(12) 0.0324(11) -0.0049(9) -0.0078(8) 0.0098(9)
C16 0.0233(8) 0.0222(8) 0.0288(9) -0.0103(7) -0.0027(7) 0.0049(7)
C17 0.0259(9) 0.0228(8) 0.0296(9) -0.0105(7) -0.0029(7) 0.0081(7)
C18 0.0310(10) 0.0203(8) 0.0375(11) -0.0054(8) 0.0029(8) 0.0039(7)
C19 0.0297(10) 0.0214(8) 0.0305(10) -0.0044(7) -0.0007(8) 0.0018(7)
C20 0.0367(12) 0.0207(9) 0.0405(12) -0.0015(8) 0.0065(9) 0.0036(8)
C21 0.0310(10) 0.0251(9) 0.0349(11) -0.0042(8) 0.0034(8) 0.0032(8)
C22 0.0219(7) 0.0128(6) 0.0169(7) -0.0013(5) -0.0013(6) -0.0044(5)
C23 0.0325(9) 0.0117(6) 0.0168(7) -0.0014(5) 0.0010(6) -0.0034(6)
C24 0.0337(10) 0.0137(7) 0.0178(7) -0.0024(6) 0.0040(7) -0.0033(6)
C25 0.0350(10) 0.0127(7) 0.0171(7) -0.0016(5) 0.0030(7) -0.0039(6)
C26 0.0545(14) 0.0147(8) 0.0232(9) -0.0015(6) 0.0160(9) -0.0029(8)
C27 0.0547(14) 0.0140(7) 0.0229(9) -0.0001(6) 0.0139(9) -0.0042(8)
C28 0.0300(9) 0.0158(7) 0.0311(10) -0.0018(7) 0.0131(8) -0.0042(7)
C29 0.0324(11) 0.0178(8) 0.0443(13) 0.0007(8) 0.0175(9) -0.0047(7)
C30 0.0356(11) 0.0271(10) 0.0334(11) -0.0017(8) 0.0061(9) -0.0048(8)
C31 0.0307(10) 0.0312(10) 0.0314(10) -0.0099(8) -0.0031(8) 0.0057(8)
C32 0.0385(12) 0.0357(12) 0.0319(11) 0.0001(9) -0.0032(9) -0.0097(9)
C33 0.0380(12) 0.0328(11) 0.0362(12) 0.0014(9) 0.0015(9) -0.0086(9)
N1 0.0217(7) 0.0279(8) 0.0281(8) -0.0068(6) -0.0041(6) -0.0010(6)
N2 0.0186(6) 0.0171(6) 0.0167(6) -0.0026(5) 0.0014(5) 0.0000(5)
N3 0.0236(7) 0.0245(7) 0.0220(7) -0.0036(6) -0.0039(6) 0.0027(6)
O1 0.0288(7) 0.0216(7) 0.0387(9) -0.0059(6) 0.0060(6) 0.0023(6)
O2 0.0354(8) 0.0231(7) 0.0344(8) -0.0042(6) 0.0067(7) 0.0049(6)
O3 0.0323(7) 0.0165(6) 0.0177(6) -0.0042(4) 0.0010(5) -0.0029(5)
O4 0.0347(7) 0.0133(5) 0.0186(6) 0.0013(4) 0.0003(5) -0.0052(5)
O5 0.0369(9) 0.0308(8) 0.0307(8) -0.0025(6) 0.0038(6) -0.0134(7)
O6 0.0527(11) 0.0333(8) 0.0257(8) -0.0048(6) 0.0075(7) -0.0167(8)
Eu1 0.01883(4) 0.01093(4) 0.01494(4) -0.00130(2) 0.00198(3) -0.00123(3)
OW1B 0.096(3) 0.078(4) 0.099(4) 0.028(3) 0.007(3) -0.002(3)
OW1A 0.096(3) 0.078(4) 0.099(4) 0.028(3) 0.007(3) -0.002(3)

loop_
_atom_type_symbol
_atom_type_description
_atom_type_scat_dispersion_real
_atom_type_scat_dispersion_imag
_atom_type_scat_source
C C 0.0033 0.0016 'International Tables Vol C Tables 4.2.6.8 and 6.1.1.4'
H H 0.0000 0.0000 'International Tables Vol C Tables 4.2.6.8 and 6.1.1.4'
N N 0.0061 0.0033 'International Tables Vol C Tables 4.2.6.8 and 6.1.1.4'
O O 0.0106 0.0060 'International Tables Vol C Tables 4.2.6.8 and 6.1.1.4'
Eu Eu -0.1578 3.6682 'International Tables Vol C Tables 4.2.6.8 and 6.1.1.4'

loop_
_geom_angle_atom_site_label_1
_geom_angle_atom_site_label_2
_geom_angle_atom_site_label_3
_geom_angle
_geom_angle_site_symmetry_1
_geom_angle_site_symmetry_3
_geom_angle_publ_flag
N1 C1 C2 123.5(2) . . ?
N1 C1 H1 118.2 . . ?
C2 C1 H1 118.2 . . ?
C3 C2 C1 118.3(2) . . ?
C3 C2 H2 120.9 . . ?
C1 C2 H2 120.9 . . ?
C2 C3 C4 119.1(2) . . ?
C2 C3 H3 120.4 . . ?
C4 C3 H3 120.4 . . ?
C3 C4 C5 119.3(2) . . ?
C3 C4 H4 120.3 . . ?
C5 C4 H4 120.3 . . ?
N1 C5 C4 121.8(2) . . ?
N1 C5 C6 116.44(17) . . ?
C4 C5 C6 121.80(19) . . ?
N2 C6 C7 122.08(19) . . ?
N2 C6 C5 117.00(16) . . ?
C7 C6 C5 120.86(18) . . ?
C8 C7 C6 119.3(2) . . ?
C8 C7 H5 120.3 . . ?
C6 C7 H5 120.3 . . ?
C7 C8 C9 118.6(2) . . ?
C7 C8 H6 120.7 . . ?
C9 C8 H6 120.7 . . ?
C8 C9 C10 119.6(2) . . ?
C8 C9 H7 120.2 . . ?
C10 C9 H7 120.2 . . ?
N2 C10 C9 121.8(2) . . ?
N2 C10 C11 117.15(17) . . ?
C9 C10 C11 121.1(2) . . ?
N3 C11 C12 122.1(2) . . ?
N3 C11 C10 117.35(17) . . ?
C12 C11 C10 120.55(19) . . ?
C13 C12 C11 119.2(2) . . ?
C13 C12 H8 120.4 . . ?
C11 C12 H8 120.4 . . ?
C14 C13 C12 119.2(2) . . ?
C14 C13 H9 120.4 . . ?
C12 C13 H9 120.4 . . ?
C13 C14 C15 118.6(2) . . ?
C13 C14 H10 120.7 . . ?
C15 C14 H10 120.7 . . ?
N3 C15 C14 123.5(2) . . ?
N3 C15 H11 118.3 . . ?
C14 C15 H11 118.3 . . ?
O1 C16 O2 120.16(18) . . ?
O1 C16 C17 120.86(19) . . ?
O2 C16 C17 118.98(19) . . ?
O1 C16 Eu1 60.57(10) . . ?
O2 C16 Eu1 60.57(10) . . ?
C17 C16 Eu1 169.25(15) . . ?
C18 C17 C21 119.65(18) . . ?
C18 C17 C16 120.9(2) . . ?
C21 C17 C16 119.4(2) . . ?
C17 C18 C19 121.3(2) . . ?
C17 C18 H12 119.3 . . ?
C19 C18 H12 119.3 . . ?
C20 C19 C19 119.1(2) . 2_577 ?
C20 C19 C18 122.3(2) . . ?
C19 C19 C18 118.6(3) 2_577 . ?
C21 C20 C19 121.3(2) 2_577 . ?
C21 C20 H13 119.4 2_577 . ?
C19 C20 H13 119.4 . . ?
C20 C21 C17 120.1(2) 2_577 . ?
C20 C21 H14 120.0 2_577 . ?
C17 C21 H14 120.0 . . ?
O3 C22 O4 124.40(16) . 2_667 ?
O3 C22 C23 118.00(15) . . ?
O4 C22 C23 117.58(15) 2_667 . ?
C24 C23 C27 119.92(16) . . ?
C24 C23 C22 120.36(16) . . ?
C27 C23 C22 119.69(16) . . ?
C23 C24 C25 120.51(17) . . ?
C23 C24 H15 119.7 . . ?
C25 C24 H15 119.7 . . ?
C24 C25 C26 121.69(17) . . ?
C24 C25 C25 119.6(2) . 2_677 ?
C26 C25 C25 118.7(2) . 2_677 ?
C27 C26 C25 120.42(18) 2_677 . ?
C27 C26 H16 119.8 2_677 . ?
C25 C26 H16 119.8 . . ?
C26 C27 C23 120.80(18) 2_677 . ?
C26 C27 H17 119.6 2_677 . ?
C23 C27 H17 119.6 . . ?
O5 C28 O6 121.63(19) . . ?
O5 C28 C29 115.8(2) . . ?
O6 C28 C29 122.5(2) . . ?
O5 C28 Eu1 58.06(11) . . ?
O6 C28 Eu1 63.67(11) . . ?
C29 C28 Eu1 173.46(17) . . ?
C30 C29 C33 119.7(2) . . ?
C30 C29 C28 122.3(3) . . ?
C33 C29 C28 118.0(2) . . ?
C29 C30 C31 121.3(2) . . ?
C29 C30 H30 119.4 . . ?
C31 C30 H30 119.4 . . ?
C32 C31 C31 122.2(3) . 2_776 ?
C32 C31 C30 120.7(2) . . ?
C31 C31 C30 117.2(3) 2_776 . ?
C33 C32 C31 119.4(2) 2_776 . ?
C33 C32 H32 120.3 2_776 . ?
C31 C32 H32 120.3 . . ?
C32 C33 C29 120.3(2) 2_776 . ?
C32 C33 H33 119.9 2_776 . ?
C29 C33 H33 119.9 . . ?
C5 N1 C1 117.96(19) . . ?
C5 N1 Eu1 122.88(13) . . ?
C1 N1 Eu1 119.03(15) . . ?
C10 N2 C6 118.52(16) . . ?
C10 N2 Eu1 118.89(12) . . ?
C6 N2 Eu1 120.30(12) . . ?
C15 N3 C11 117.52(19) . . ?
C15 N3 Eu1 121.14(15) . . ?
C11 N3 Eu1 121.32(13) . . ?
C16 O1 Eu1 93.51(12) . . ?
C16 O2 Eu1 93.21(12) . . ?
C22 O3 Eu1 142.28(13) . . ?
C22 O4 Eu1 144.57(12) 2_667 . ?
C28 O5 Eu1 96.54(14) . . ?
C28 O6 Eu1 90.54(13) . . ?
O3 Eu1 O4 79.78(5) . . ?
O3 Eu1 O5 80.19(5) . . ?
O4 Eu1 O5 150.62(6) . . ?
O3 Eu1 O2 96.36(5) . . ?
O4 Eu1 O2 129.65(6) . . ?
O5 Eu1 O2 73.89(6) . . ?
O3 Eu1 O1 75.75(6) . . ?
O4 Eu1 O1 79.12(5) . . ?
O5 Eu1 O1 116.15(6) . . ?
O2 Eu1 O1 51.86(5) . . ?
O3 Eu1 O6 131.35(6) . . ?
O4 Eu1 O6 143.01(5) . . ?
O5 Eu1 O6 51.16(6) . . ?
O2 Eu1 O6 73.42(6) . . ?
O1 Eu1 O6 122.84(6) . . ?
O3 Eu1 N3 151.52(5) . . ?
O4 Eu1 N3 80.02(5) . . ?
O5 Eu1 N3 125.42(6) . . ?
O2 Eu1 N3 81.44(6) . . ?
O1 Eu1 N3 80.88(6) . . ?
O6 Eu1 N3 75.49(6) . . ?
O3 Eu1 N1 73.58(5) . . ?
O4 Eu1 N1 84.66(6) . . ?
O5 Eu1 N1 69.15(6) . . ?
O2 Eu1 N1 142.79(6) . . ?
O1 Eu1 N1 147.34(6) . . ?
O6 Eu1 N1 86.52(6) . . ?
N3 Eu1 N1 124.02(5) . . ?
O3 Eu1 N2 126.36(5) . . ?
O4 Eu1 N2 68.39(5) . . ?
O5 Eu1 N2 107.90(5) . . ?
O2 Eu1 N2 137.21(5) . . ?
O1 Eu1 N2 133.93(5) . . ?
O6 Eu1 N2 75.78(5) . . ?
N3 Eu1 N2 62.45(5) . . ?
N1 Eu1 N2 61.82(5) . . ?
O3 Eu1 C16 83.09(6) . . ?
O4 Eu1 C16 104.90(6) . . ?
O5 Eu1 C16 93.76(6) . . ?
O2 Eu1 C16 26.22(6) . . ?
O1 Eu1 C16 25.92(6) . . ?
O6 Eu1 C16 99.16(6) . . ?
N3 Eu1 C16 82.94(6) . . ?
N1 Eu1 C16 152.89(6) . . ?
N2 Eu1 C16 145.29(5) . . ?
O3 Eu1 C28 105.59(6) . . ?
O4 Eu1 C28 158.69(5) . . ?
O5 Eu1 C28 25.40(6) . . ?
O2 Eu1 C28 70.95(6) . . ?
O1 Eu1 C28 122.13(5) . . ?
O6 Eu1 C28 25.79(6) . . ?
N3 Eu1 C28 100.51(6) . . ?
N1 Eu1 C28 77.39(6) . . ?
N2 Eu1 C28 92.75(5) . . ?
C16 Eu1 C28 96.27(6) . . ?

loop_
_geom_bond_atom_site_label_1
_geom_bond_atom_site_label_2
_geom_bond_distance
_geom_bond_site_symmetry_2
_geom_bond_publ_flag
C1 N1 1.344(3) . ?
C1 C2 1.386(3) . ?
C1 H1 0.9500 . ?
C2 C3 1.376(4) . ?
C2 H2 0.9500 . ?
C3 C4 1.385(4) . ?
C3 H3 0.9500 . ?
C4 C5 1.397(3) . ?
C4 H4 0.9500 . ?
C5 N1 1.342(3) . ?
C5 C6 1.481(3) . ?
C6 N2 1.346(2) . ?
C6 C7 1.396(3) . ?
C7 C8 1.377(4) . ?
C7 H5 0.9500 . ?
C8 C9 1.381(4) . ?
C8 H6 0.9500 . ?
C9 C10 1.396(3) . ?
C9 H7 0.9500 . ?
C10 N2 1.346(3) . ?
C10 C11 1.483(3) . ?
C11 N3 1.349(3) . ?
C11 C12 1.392(3) . ?
C12 C13 1.382(4) . ?
C12 H8 0.9500 . ?
C13 C14 1.373(4) . ?
C13 H9 0.9500 . ?
C14 C15 1.384(4) . ?
C14 H10 0.9500 . ?
C15 N3 1.343(3) . ?
C15 H11 0.9500 . ?
C16 O1 1.257(3) . ?
C16 O2 1.270(3) . ?
C16 C17 1.506(3) . ?
C16 Eu1 2.8713(19) . ?
C17 C18 1.364(3) . ?
C17 C21 1.424(3) . ?
C18 C19 1.431(3) . ?
C18 H12 0.9500 . ?
C19 C20 1.412(3) . ?
C19 C19 1.417(4) 2_577 ?
C20 C21 1.374(3) 2_577 ?
C20 H13 0.9500 . ?
C21 H14 0.9500 . ?
C22 O3 1.259(2) . ?
C22 O4 1.262(2) 2_667 ?
C22 C23 1.499(2) . ?
C23 C24 1.373(2) . ?
C23 C27 1.414(3) . ?
C24 C25 1.413(2) . ?
C24 H15 0.9500 . ?
C25 C26 1.418(3) . ?
C25 C25 1.422(4) 2_677 ?
C26 C27 1.370(3) 2_677 ?
C26 H16 0.9500 . ?
C27 H17 0.9500 . ?
C28 O5 1.254(3) . ?
C28 O6 1.263(3) . ?
C28 C29 1.512(3) . ?
C28 Eu1 2.9036(19) . ?
C29 C30 1.343(4) . ?
C29 C33 1.456(4) . ?
C30 C31 1.457(3) . ?
C30 H30 0.9500 . ?
C31 C32 1.400(3) . ?
C31 C31 1.402(5) 2_776 ?
C32 C33 1.376(3) 2_776 ?
C32 H32 0.9500 . ?
C33 H33 0.9500 . ?
N1 Eu1 2.6091(18) . ?
N2 Eu1 2.6532(15) . ?
N3 Eu1 2.6082(18) . ?
O1 Eu1 2.5056(16) . ?
O2 Eu1 2.5047(16) . ?
O3 Eu1 2.3338(14) . ?
O4 Eu1 2.3623(13) . ?
O5 Eu1 2.4801(16) . ?
O6 Eu1 2.6026(17) . ?

loop_
_geom_torsion_atom_site_label_1
_geom_torsion_atom_site_label_2
_geom_torsion_atom_site_label_3
_geom_torsion_atom_site_label_4
_geom_torsion
_geom_torsion_site_symmetry_1
_geom_torsion_site_symmetry_2
_geom_torsion_site_symmetry_3
_geom_torsion_site_symmetry_4
_geom_torsion_publ_flag
N1 C1 C2 C3 0.5(4) . . . . ?
C1 C2 C3 C4 -0.2(4) . . . . ?
C2 C3 C4 C5 -0.6(4) . . . . ?
C3 C4 C5 N1 1.2(3) . . . . ?
C3 C4 C5 C6 -178.2(2) . . . . ?
N1 C5 C6 N2 13.2(3) . . . . ?
C4 C5 C6 N2 -167.34(19) . . . . ?
N1 C5 C6 C7 -164.0(2) . . . . ?
C4 C5 C6 C7 15.4(3) . . . . ?
N2 C6 C7 C8 -1.9(4) . . . . ?
C5 C6 C7 C8 175.2(2) . . . . ?
C6 C7 C8 C9 2.0(4) . . . . ?
C7 C8 C9 C10 -0.3(4) . . . . ?
C8 C9 C10 N2 -1.7(4) . . . . ?
C8 C9 C10 C11 177.7(2) . . . . ?
N2 C10 C11 N3 -11.6(3) . . . . ?
C9 C10 C11 N3 169.0(2) . . . . ?
N2 C10 C11 C12 166.81(19) . . . . ?
C9 C10 C11 C12 -12.6(3) . . . . ?
N3 C11 C12 C13 -1.3(3) . . . . ?
C10 C11 C12 C13 -179.6(2) . . . . ?
C11 C12 C13 C14 0.5(4) . . . . ?
C12 C13 C14 C15 0.5(4) . . . . ?
C13 C14 C15 N3 -1.0(4) . . . . ?
O1 C16 C17 C18 -3.7(3) . . . . ?
O2 C16 C17 C18 177.2(2) . . . . ?
Eu1 C16 C17 C18 -98.2(8) . . . . ?
O1 C16 C17 C21 173.9(2) . . . . ?
O2 C16 C17 C21 -5.2(3) . . . . ?
Eu1 C16 C17 C21 79.4(9) . . . . ?
C21 C17 C18 C19 0.2(4) . . . . ?
C16 C17 C18 C19 177.9(2) . . . . ?
C17 C18 C19 C20 179.4(2) . . . . ?
C17 C18 C19 C19 -0.6(4) . . . 2_577 ?
C19 C19 C20 C21 -0.9(5) 2_577 . . 2_577 ?
C18 C19 C20 C21 179.0(3) . . . 2_577 ?
C18 C17 C21 C20 0.7(4) . . . 2_577 ?
C16 C17 C21 C20 -176.9(2) . . . 2_577 ?
O3 C22 C23 C24 -14.9(3) . . . . ?
O4 C22 C23 C24 163.72(19) 2_667 . . . ?
O3 C22 C23 C27 163.1(2) . . . . ?
O4 C22 C23 C27 -18.3(3) 2_667 . . . ?
C27 C23 C24 C25 -1.8(3) . . . . ?
C22 C23 C24 C25 176.18(19) . . . . ?
C23 C24 C25 C26 -178.8(2) . . . . ?
C23 C24 C25 C25 -0.1(4) . . . 2_677 ?
C24 C25 C26 C27 179.2(3) . . . 2_677 ?
C25 C25 C26 C27 0.4(4) 2_677 . . 2_677 ?
C24 C23 C27 C26 2.6(4) . . . 2_677 ?
C22 C23 C27 C26 -175.4(2) . . . 2_677 ?
O5 C28 C29 C30 -172.8(2) . . . . ?
O6 C28 C29 C30 8.3(3) . . . . ?
O5 C28 C29 C33 8.0(3) . . . . ?
O6 C28 C29 C33 -170.9(2) . . . . ?
C33 C29 C30 C31 -0.3(4) . . . . ?
C28 C29 C30 C31 -179.5(2) . . . . ?
C29 C30 C31 C32 -179.6(2) . . . . ?
C29 C30 C31 C31 1.3(4) . . . 2_776 ?
C31 C31 C32 C33 0.4(4) 2_776 . . 2_776 ?
C30 C31 C32 C33 -178.6(2) . . . 2_776 ?
C30 C29 C33 C32 -1.1(4) . . . 2_776 ?
C28 C29 C33 C32 178.1(2) . . . 2_776 ?
C4 C5 N1 C1 -0.9(3) . . . . ?
C6 C5 N1 C1 178.5(2) . . . . ?
C4 C5 N1 Eu1 174.94(15) . . . . ?
C6 C5 N1 Eu1 -5.6(2) . . . . ?
C2 C1 N1 C5 0.0(4) . . . . ?
C2 C1 N1 Eu1 -176.0(2) . . . . ?
C9 C10 N2 C6 1.8(3) . . . . ?
C11 C10 N2 C6 -177.56(17) . . . . ?
C9 C10 N2 Eu1 -161.02(18) . . . . ?
C11 C10 N2 Eu1 19.6(2) . . . . ?
C7 C6 N2 C10 0.0(3) . . . . ?
C5 C6 N2 C10 -177.22(17) . . . . ?
C7 C6 N2 Eu1 162.60(17) . . . . ?
C5 C6 N2 Eu1 -14.6(2) . . . . ?
C14 C15 N3 C11 0.2(4) . . . . ?
C14 C15 N3 Eu1 -178.1(2) . . . . ?
C12 C11 N3 C15 0.9(3) . . . . ?
C10 C11 N3 C15 179.3(2) . . . . ?
C12 C11 N3 Eu1 179.24(16) . . . . ?
C10 C11 N3 Eu1 -2.4(2) . . . . ?
O2 C16 O1 Eu1 11.4(2) . . . . ?
C17 C16 O1 Eu1 -167.67(18) . . . . ?
O1 C16 O2 Eu1 -11.4(2) . . . . ?
C17 C16 O2 Eu1 167.68(17) . . . . ?
O4 C22 O3 Eu1 121.1(2) 2_667 . . . ?
C23 C22 O3 Eu1 -60.4(3) . . . . ?
O6 C28 O5 Eu1 -3.8(2) . . . . ?
C29 C28 O5 Eu1 177.28(15) . . . . ?
O5 C28 O6 Eu1 3.6(2) . . . . ?
C29 C28 O6 Eu1 -177.56(18) . . . . ?
